data_1546180
loop_
_publ_author_name
'Robertson, Craig. C.'
'Wright, James S.'
'Carrington, Elliot J.'
'Perutz, Robin N.'
'Hunter, Christopher A.'
'Brammer, Lee'

_publ_section_title
;
 Hydrogen bonding vs. halogen bonding: the solvent decides
;
_journal_name_full 'Chem. Sci.'
_journal_paper_doi 10.1039/C7SC01801K
_journal_year 2017
_chemical_formula_moiety 'C12 H12 N2, C6 H2 F4 O2'
_chemical_formula_sum 'C18 H14 F4 N2 O2'
_chemical_formula_weight 366.31
_chemical_name_systematic '1,2-Bis(4-pyridyl)ethane tetrafluorohydroquinone co-crystal'
_space_group_crystal_system triclinic
_space_group_IT_number 2
_space_group_name_Hall '-P 1'
_space_group_name_H-M_alt 'P -1'
_symmetry_space_group_name_Hall '-P 1'
_symmetry_space_group_name_H-M 'P -1'
_atom_sites_solution_hydrogens geom
_atom_sites_solution_primary direct
_audit_creation_date 2016-05-03
_audit_creation_method
;
Olex2 1.2
(compiled 2016.02.19 svn.r3266 for OlexSys, GUI svn.r5155)
;
_audit_update_record
;
2016-05-09 deposited with the CCDC.
2017-05-19 downloaded from the CCDC.
;
_cell_angle_alpha 86.863(5)
_cell_angle_beta 75.722(5)
_cell_angle_gamma 71.755(4)
_cell_formula_units_Z 1
_cell_length_a 6.1939(4)
_cell_length_b 7.4692(5)
_cell_length_c 9.0672(6)
_cell_measurement_reflns_used 1818
_cell_measurement_temperature 100
_cell_measurement_theta_max 26.782
_cell_measurement_theta_min 2.318
_cell_volume 385.97(5)
_computing_cell_refinement 'SAINT v8.34A (Bruker, 2013)'
_computing_data_reduction 'SAINT v8.34A (Bruker, 2013)'
_computing_molecular_graphics 'Olex2 (Dolomanov et al., 2009)'
_computing_publication_material 'Olex2 (Dolomanov et al., 2009)'
_computing_structure_refinement 'XL (Sheldrick, 2008)'
_computing_structure_solution 'XS (Sheldrick, 2008)'
_diffrn_ambient_temperature 100
_diffrn_measured_fraction_theta_full 1.000
_diffrn_measured_fraction_theta_max 0.995
_diffrn_measurement_device_type 'Bruker APEX-II CCD'
_diffrn_measurement_method '\f and \w scans'
_diffrn_radiation_type MoK\a
_diffrn_radiation_wavelength 0.71073
_diffrn_reflns_av_R_equivalents 0.0313
_diffrn_reflns_av_unetI/netI 0.0331
_diffrn_reflns_Laue_measured_fraction_full 1.000
_diffrn_reflns_Laue_measured_fraction_max 0.995
_diffrn_reflns_limit_h_max 8
_diffrn_reflns_limit_h_min -7
_diffrn_reflns_limit_k_max 9
_diffrn_reflns_limit_k_min -9
_diffrn_reflns_limit_l_max 11
_diffrn_reflns_limit_l_min -11
_diffrn_reflns_number 6725
_diffrn_reflns_point_group_measured_fraction_full 1.000
_diffrn_reflns_point_group_measured_fraction_max 0.995
_diffrn_reflns_theta_full 25.242
_diffrn_reflns_theta_max 27.562
_diffrn_reflns_theta_min 2.318
_diffrn_standards_number 0
_exptl_absorpt_coefficient_mu 0.136
_exptl_absorpt_correction_T_max 0.7456
_exptl_absorpt_correction_T_min 0.6969
_exptl_absorpt_correction_type multi-scan
_exptl_absorpt_process_details
;
SADABS-2014/2 (Bruker,2014/2) was used for absorption correction.
wR2(int) was 0.0491 before and 0.0407 after correction.
The Ratio of minimum to maximum transmission is 0.9347.
The \l/2 correction factor is 0.00150.
;
_exptl_crystal_colour colourless
_exptl_crystal_colour_primary colourless
_exptl_crystal_density_diffrn 1.576
_exptl_crystal_description plate
_exptl_crystal_F_000 188
_exptl_crystal_recrystallization_method 'co-crystallisation from solvent'
_exptl_crystal_size_max 0.2
_exptl_crystal_size_mid 0.2
_exptl_crystal_size_min 0.05
_refine_diff_density_max 0.326
_refine_diff_density_min -0.239
_refine_diff_density_rms 0.051
_refine_ls_extinction_method none
_refine_ls_goodness_of_fit_ref 1.022
_refine_ls_hydrogen_treatment constr
_refine_ls_matrix_type full
_refine_ls_number_parameters 119
_refine_ls_number_reflns 1778
_refine_ls_number_restraints 0
_refine_ls_restrained_S_all 1.022
_refine_ls_R_factor_all 0.0573
_refine_ls_R_factor_gt 0.0388
_refine_ls_shift/su_max 0.000
_refine_ls_shift/su_mean 0.000
_refine_ls_structure_factor_coef Fsqd
_refine_ls_weighting_details 'w=1/[\s^2^(Fo^2^)+(0.0400P)^2^+0.1800P] where P=(Fo^2^+2Fc^2^)/3'
_refine_ls_weighting_scheme calc
_refine_ls_wR_factor_gt 0.0851
_refine_ls_wR_factor_ref 0.0955
_reflns_Friedel_coverage 0.000
_reflns_number_gt 1373
_reflns_number_total 1778
_reflns_threshold_expression 'I > 2\s(I)'
_cod_data_source_file c7sc01801k2.cif
_cod_data_source_block ilb2850_0m
_cod_database_code 1546180
_shelx_space_group_comment
;
The symmetry employed for this shelxl refinement is uniquely defined
by the following loop, which should always be used as a source of
symmetry information in preference to the above space-group names.
They are only intended as comments.
;
_olex2_refinement_description
;
1. Fixed Uiso
 At 1.2 times of:
  All C(H) groups, All C(H,H) groups
 At 1.5 times of:
  All O(H) groups
2.a Secondary CH2 refined with riding coordinates:
 C6(H6A,H6B)
2.b Aromatic/amide H refined with riding coordinates:
 C1(H1), C2(H2), C4(H4), C5(H5)
2.c Idealised tetrahedral OH refined as rotating group:
 O1(H1A)
;
_shelx_shelxl_version_number 2014/7
_olex2_date_sample_data_collection 2015-01-12
_olex2_submission_original_sample_id ccrx17HB
_olex2_submission_special_instructions 'No special instructions were received'

loop_
_space_group_symop_operation_xyz
'x, y, z'
'-x, -y, -z'

loop_
_atom_site_label
_atom_site_type_symbol
_atom_site_fract_x
_atom_site_fract_y
_atom_site_fract_z
_atom_site_U_iso_or_equiv
_atom_site_adp_type
_atom_site_occupancy
_atom_site_site_symmetry_order
_atom_site_calc_flag
_atom_site_refinement_flags_posn
N1 N -0.2009(2) -0.03074(18) 0.75576(15) 0.0198(3) Uani 1 1 d .
C1 C -0.1501(3) -0.1144(2) 0.88200(19) 0.0211(4) Uani 1 1 d .
H1 H -0.0284 -0.0913 0.9168 0.025 Uiso 1 1 calc R
C2 C -0.2647(3) -0.2336(2) 0.96558(19) 0.0211(4) Uani 1 1 d .
H2 H -0.2228 -0.2885 1.0556 0.025 Uiso 1 1 calc R
C3 C -0.4410(3) -0.2717(2) 0.91646(18) 0.0193(4) Uani 1 1 d .
C4 C -0.4903(3) -0.1888(2) 0.78211(19) 0.0215(4) Uani 1 1 d .
H4 H -0.6062 -0.2142 0.7422 0.026 Uiso 1 1 calc R
C5 C -0.3700(3) -0.0697(2) 0.70723(19) 0.0212(4) Uani 1 1 d .
H5 H -0.4086 -0.0125 0.6171 0.025 Uiso 1 1 calc R
C6 C -0.5738(3) -0.3966(2) 1.0068(2) 0.0243(4) Uani 1 1 d .
H6A H -0.7161 -0.3820 0.9701 0.029 Uiso 1 1 calc R
H6B H -0.6243 -0.3556 1.1153 0.029 Uiso 1 1 calc R
F1 F -0.23682(17) 0.25043(13) 0.49357(11) 0.0227(2) Uani 1 1 d .
F2 F 0.29233(17) 0.45208(14) 0.68914(11) 0.0244(3) Uani 1 1 d .
O1 O 0.0687(2) 0.19114(16) 0.68806(13) 0.0221(3) Uani 1 1 d .
H1A H -0.0274 0.1329 0.6883 0.033 Uiso 1 1 calc GR
C7 C -0.1190(3) 0.3746(2) 0.49932(17) 0.0174(3) Uani 1 1 d .
C8 C 0.0284(3) 0.3418(2) 0.59742(17) 0.0167(3) Uani 1 1 d .
C9 C 0.1467(3) 0.4731(2) 0.59548(17) 0.0169(3) Uani 1 1 d .

loop_
_atom_site_aniso_label
_atom_site_aniso_U_11
_atom_site_aniso_U_22
_atom_site_aniso_U_33
_atom_site_aniso_U_23
_atom_site_aniso_U_13
_atom_site_aniso_U_12
N1 0.0214(7) 0.0149(7) 0.0217(7) 0.0033(5) -0.0026(6) -0.0065(6)
C1 0.0221(8) 0.0184(8) 0.0257(9) 0.0023(7) -0.0092(7) -0.0078(7)
C2 0.0245(9) 0.0183(8) 0.0211(8) 0.0063(6) -0.0073(7) -0.0068(7)
C3 0.0185(8) 0.0124(7) 0.0244(8) 0.0027(6) -0.0017(7) -0.0041(6)
C4 0.0217(9) 0.0215(8) 0.0241(8) 0.0022(7) -0.0082(7) -0.0087(7)
C5 0.0249(9) 0.0206(8) 0.0181(8) 0.0055(6) -0.0071(7) -0.0062(7)
C6 0.0222(9) 0.0178(9) 0.0322(9) 0.0074(7) -0.0038(7) -0.0086(7)
F1 0.0270(5) 0.0217(5) 0.0265(5) 0.0072(4) -0.0096(4) -0.0162(4)
F2 0.0282(5) 0.0278(5) 0.0250(5) 0.0107(4) -0.0147(4) -0.0151(4)
O1 0.0253(6) 0.0196(6) 0.0262(6) 0.0126(5) -0.0110(5) -0.0122(5)
C7 0.0195(8) 0.0165(8) 0.0186(8) 0.0017(6) -0.0025(6) -0.0107(6)
C8 0.0172(8) 0.0157(7) 0.0159(7) 0.0051(6) -0.0021(6) -0.0055(6)
C9 0.0168(8) 0.0206(8) 0.0152(7) 0.0029(6) -0.0060(6) -0.0074(6)

loop_
_atom_type_symbol
_atom_type_description
_atom_type_scat_dispersion_real
_atom_type_scat_dispersion_imag
_atom_type_scat_source
C C 0.0033 0.0016 'International Tables Vol C Tables 4.2.6.8 and 6.1.1.4'
H H 0.0000 0.0000 'International Tables Vol C Tables 4.2.6.8 and 6.1.1.4'
F F 0.0171 0.0103 'International Tables Vol C Tables 4.2.6.8 and 6.1.1.4'
N N 0.0061 0.0033 'International Tables Vol C Tables 4.2.6.8 and 6.1.1.4'
O O 0.0106 0.0060 'International Tables Vol C Tables 4.2.6.8 and 6.1.1.4'

loop_
_geom_angle_atom_site_label_1
_geom_angle_atom_site_label_2
_geom_angle_atom_site_label_3
_geom_angle
_geom_angle_site_symmetry_1
_geom_angle_site_symmetry_3
C1 N1 C5 116.80(13) . .
N1 C1 C2 123.75(15) . .
C3 C2 C1 119.34(15) . .
C2 C3 C4 117.15(14) . .
C2 C3 C6 120.75(15) . .
C4 C3 C6 122.10(15) . .
C5 C4 C3 119.72(15) . .
N1 C5 C4 123.20(15) . .
C3 C6 C6 112.11(17) . 2_447
F1 C7 C8 118.93(13) . .
F1 C7 C9 118.62(14) . 2_566
C9 C7 C8 122.43(14) 2_566 .
O1 C8 C7 124.73(14) . .
O1 C8 C9 119.39(14) . .
C7 C8 C9 115.83(14) . .
F2 C9 C7 118.81(13) . 2_566
F2 C9 C8 119.46(13) . .
C7 C9 C8 121.73(14) 2_566 .

loop_
_geom_bond_atom_site_label_1
_geom_bond_atom_site_label_2
_geom_bond_distance
_geom_bond_site_symmetry_2
N1 C1 1.333(2) .
N1 C5 1.345(2) .
C1 C2 1.388(2) .
C2 C3 1.386(2) .
C3 C4 1.394(2) .
C3 C6 1.511(2) .
C4 C5 1.381(2) .
C6 C6 1.523(3) 2_447
F1 C7 1.3580(17) .
F2 C9 1.3543(17) .
O1 C8 1.3521(18) .
C7 C8 1.386(2) .
C7 C9 1.380(2) 2_566
C8 C9 1.393(2) .
C9 C7 1.380(2) 2_566
